data_7117579
loop_
_publ_author_name
'Vandavasi, Jaya Kishore'
'Hu, Wan-Ping'
'Boominathan, Siva Senthil Kumar'
'Guo, Bing-Chun'
'Hsiao, Cheng-Tien'
'Wang, Jeh-Jeng'

_publ_section_title
;
 Au(i)-catalyzed synthesis of 8-oxabicyclo[3.2.1]oct-2-enes and
 9-oxabicyclo[3.3.1]nona-2,6-dienes from enynol via oxonium/Prins-type
 cyclization.
;
_journal_issue 62
_journal_name_full 'Chemical communications (Cambridge, England)'
_journal_page_first 12435
_journal_page_last 12438
_journal_paper_doi 10.1039/c5cc02847g
_journal_volume 51
_journal_year 2015
_chemical_formula_moiety 'C18 H16 O'
_chemical_formula_sum 'C18 H16 O'
_chemical_formula_weight 248.31
_space_group_IT_number 14
_symmetry_cell_setting monoclinic
_symmetry_Int_Tables_number 14
_symmetry_space_group_name_Hall '-P 2ybc'
_symmetry_space_group_name_H-M 'P 1 21/c 1'
_atom_sites_solution_hydrogens geom
_atom_sites_solution_primary direct
_atom_sites_solution_secondary difmap
_audit_creation_method SHELXL-97
_audit_update_record
;
2015-04-03 deposited with the CCDC.
2015-06-23 downloaded from the CCDC.
;
_cell_angle_alpha 90.00
_cell_angle_beta 90.820(3)
_cell_angle_gamma 90.00
_cell_formula_units_Z 4
_cell_length_a 5.5946(4)
_cell_length_b 9.1084(7)
_cell_length_c 26.337(2)
_cell_measurement_temperature 299(2)
_cell_volume 1341.94(17)
_computing_cell_refinement 'SAINT V7.34A (Bruker AXS, 2006)'
_computing_data_collection 'APEX2 (Bruker AXS, 2010)'
_computing_data_reduction 'SAINT V7.34A (Bruker AXS, 2006)'
_computing_molecular_graphics 'SHELXTL (Sheldrick, 2008)'
_computing_publication_material SHELXTL
_computing_structure_refinement 'SHELXL-97 (Sheldrick, 2008)'
_computing_structure_solution 'SHELXS-97 (Sheldrick, 2008)'
_diffrn_ambient_temperature 299(2)
_diffrn_measured_fraction_theta_full 0.990
_diffrn_measured_fraction_theta_max 0.990
_diffrn_measurement_device_type 'Bruker APEX-II CCD'
_diffrn_measurement_method '\f and \w scans'
_diffrn_radiation_monochromator graphite
_diffrn_radiation_probe x-ray
_diffrn_radiation_type MoK\a
_diffrn_radiation_wavelength 0.71073
_diffrn_reflns_av_R_equivalents 0.0478
_diffrn_reflns_av_sigmaI/netI 0.0472
_diffrn_reflns_limit_h_max 6
_diffrn_reflns_limit_h_min -6
_diffrn_reflns_limit_k_max 11
_diffrn_reflns_limit_k_min -11
_diffrn_reflns_limit_l_max 32
_diffrn_reflns_limit_l_min -29
_diffrn_reflns_number 7908
_diffrn_reflns_theta_full 26.38
_diffrn_reflns_theta_max 26.38
_diffrn_reflns_theta_min 3.09
_diffrn_source 'fine-focus sealed tube'
_exptl_absorpt_coefficient_mu 0.074
_exptl_absorpt_correction_T_max 0.9897
_exptl_absorpt_correction_T_min 0.9652
_exptl_absorpt_correction_type multi-scan
_exptl_absorpt_process_details 'SADABS V2012/1 (Bruker AXS Inc.)'
_exptl_crystal_colour yellow
_exptl_crystal_density_diffrn 1.229
_exptl_crystal_density_method 'not measured'
_exptl_crystal_description parallelepiped
_exptl_crystal_F_000 528
_exptl_crystal_size_max 0.48
_exptl_crystal_size_mid 0.38
_exptl_crystal_size_min 0.14
_refine_diff_density_max 0.325
_refine_diff_density_min -0.282
_refine_diff_density_rms 0.069
_refine_ls_extinction_method none
_refine_ls_goodness_of_fit_ref 1.053
_refine_ls_hydrogen_treatment constr
_refine_ls_matrix_type full
_refine_ls_number_parameters 172
_refine_ls_number_reflns 2703
_refine_ls_number_restraints 0
_refine_ls_restrained_S_all 1.053
_refine_ls_R_factor_all 0.0900
_refine_ls_R_factor_gt 0.0670
_refine_ls_shift/su_max 0.000
_refine_ls_shift/su_mean 0.000
_refine_ls_structure_factor_coef Fsqd
_refine_ls_weighting_details 'calc w=1/[\s^2^(Fo^2^)+(0.1027P)^2^+0.6564P] where P=(Fo^2^+2Fc^2^)/3'
_refine_ls_weighting_scheme calc
_refine_ls_wR_factor_gt 0.1822
_refine_ls_wR_factor_ref 0.2110
_reflns_number_gt 2020
_reflns_number_total 2703
_reflns_threshold_expression >2sigma(I)
_cod_data_source_file c5cc02847g2.cif
_cod_data_source_block 012b
_cod_original_cell_volume 1341.93(17)
_cod_original_sg_symbol_H-M 'P 21/c'
_cod_database_code 7117579

loop_
_symmetry_equiv_pos_as_xyz
'x, y, z'
'-x, y+1/2, -z+1/2'
'-x, -y, -z'
'x, -y-1/2, z-1/2'

loop_
_atom_site_label
_atom_site_type_symbol
_atom_site_fract_x
_atom_site_fract_y
_atom_site_fract_z
_atom_site_U_iso_or_equiv
_atom_site_adp_type
_atom_site_occupancy
_atom_site_symmetry_multiplicity
_atom_site_calc_flag
_atom_site_refinement_flags
O O -0.1532(3) 0.4903(2) 0.10819(7) 0.0588(5) Uani 1 1 d .
C1 C 0.1624(4) 0.6191(2) 0.07622(8) 0.0435(5) Uani 1 1 d .
C2 C 0.3460(4) 0.6620(3) 0.04483(8) 0.0524(6) Uani 1 1 d .
H2A H 0.4609 0.5950 0.0344 0.063 Uiso 1 1 calc R
C3 C 0.3542(5) 0.8073(3) 0.02927(10) 0.0607(7) Uani 1 1 d .
H3A H 0.4752 0.8379 0.0079 0.073 Uiso 1 1 calc R
C4 C 0.1861(5) 0.9069(3) 0.04503(10) 0.0622(7) Uani 1 1 d .
H4A H 0.1940 1.0036 0.0339 0.075 Uiso 1 1 calc R
C5 C 0.0046(5) 0.8648(3) 0.07748(10) 0.0564(6) Uani 1 1 d .
H5A H -0.1072 0.9326 0.0887 0.068 Uiso 1 1 calc R
C6 C -0.0058(4) 0.7202(3) 0.09264(8) 0.0461(6) Uani 1 1 d .
C7 C -0.1699(4) 0.6379(3) 0.12755(9) 0.0514(6) Uani 1 1 d .
H7A H -0.3340 0.6752 0.1252 0.062 Uiso 1 1 calc R
C8 C -0.0758(4) 0.6398(3) 0.18174(9) 0.0519(6) Uani 1 1 d .
H8A H -0.0370 0.7403 0.1907 0.062 Uiso 1 1 calc R
H8B H -0.2028 0.6079 0.2039 0.062 Uiso 1 1 calc R
C9 C 0.1296(4) 0.5507(2) 0.19159(8) 0.0434(5) Uani 1 1 d .
C10 C 0.2216(4) 0.4622(3) 0.15218(9) 0.0502(6) Uani 1 1 d .
H10A H 0.3510 0.3999 0.1580 0.060 Uiso 1 1 calc R
C11 C 0.1015(4) 0.4724(3) 0.10008(9) 0.0483(6) Uani 1 1 d .
C12 C 0.1459(6) 0.3399(3) 0.06701(11) 0.0702(8) Uani 1 1 d .
H12A H 0.0669 0.3530 0.0347 0.105 Uiso 1 1 calc R
H12B H 0.0844 0.2537 0.0833 0.105 Uiso 1 1 calc R
H12C H 0.3146 0.3287 0.0620 0.105 Uiso 1 1 calc R
C13 C 0.2445(4) 0.5506(3) 0.24302(8) 0.0450(5) Uani 1 1 d .
C14 C 0.1813(5) 0.6499(3) 0.28023(9) 0.0617(7) Uani 1 1 d .
H14A H 0.0599 0.7171 0.2734 0.074 Uiso 1 1 calc R
C15 C 0.2942(6) 0.6519(4) 0.32749(10) 0.0726(8) Uani 1 1 d .
H15A H 0.2489 0.7207 0.3516 0.087 Uiso 1 1 calc R
C16 C 0.4702(6) 0.5542(4) 0.33870(10) 0.0707(8) Uani 1 1 d .
H16A H 0.5470 0.5563 0.3703 0.085 Uiso 1 1 calc R
C17 C 0.5339(6) 0.4523(4) 0.30304(12) 0.0785(9) Uani 1 1 d .
H17A H 0.6530 0.3842 0.3106 0.094 Uiso 1 1 calc R
C18 C 0.4219(5) 0.4503(3) 0.25590(10) 0.0657(8) Uani 1 1 d .
H18A H 0.4666 0.3800 0.2322 0.079 Uiso 1 1 calc R

loop_
_atom_site_aniso_label
_atom_site_aniso_U_11
_atom_site_aniso_U_22
_atom_site_aniso_U_33
_atom_site_aniso_U_23
_atom_site_aniso_U_13
_atom_site_aniso_U_12
O 0.0478(10) 0.0602(11) 0.0681(11) -0.0005(8) -0.0089(8) -0.0115(8)
C1 0.0443(11) 0.0475(12) 0.0385(10) -0.0017(9) -0.0091(8) -0.0016(9)
C2 0.0511(13) 0.0661(16) 0.0400(11) -0.0045(11) -0.0010(9) -0.0002(11)
C3 0.0630(16) 0.0699(17) 0.0491(13) 0.0048(12) 0.0004(11) -0.0123(13)
C4 0.0767(18) 0.0503(15) 0.0591(15) 0.0081(12) -0.0127(13) -0.0082(13)
C5 0.0591(14) 0.0542(14) 0.0557(14) -0.0011(11) -0.0107(11) 0.0095(12)
C6 0.0405(11) 0.0523(13) 0.0452(12) -0.0002(10) -0.0101(9) 0.0016(9)
C7 0.0353(11) 0.0588(15) 0.0599(14) 0.0006(11) -0.0030(9) 0.0034(10)
C8 0.0423(12) 0.0578(14) 0.0556(13) 0.0028(11) 0.0038(10) -0.0021(10)
C9 0.0399(11) 0.0430(12) 0.0475(12) 0.0030(9) 0.0043(9) -0.0037(9)
C10 0.0507(13) 0.0521(14) 0.0477(13) 0.0046(10) -0.0001(10) 0.0085(10)
C11 0.0505(13) 0.0440(12) 0.0503(13) -0.0030(10) -0.0026(10) -0.0010(10)
C12 0.097(2) 0.0486(15) 0.0648(17) -0.0108(12) -0.0032(15) 0.0035(14)
C13 0.0431(12) 0.0471(12) 0.0451(12) 0.0053(9) 0.0060(9) -0.0067(9)
C14 0.0689(16) 0.0668(17) 0.0495(13) -0.0003(12) 0.0044(11) 0.0096(13)
C15 0.091(2) 0.080(2) 0.0469(14) -0.0059(13) 0.0048(13) -0.0009(17)
C16 0.0768(19) 0.087(2) 0.0479(14) 0.0067(14) -0.0088(13) -0.0138(16)
C17 0.0715(19) 0.095(2) 0.0684(18) 0.0076(17) -0.0163(15) 0.0182(17)
C18 0.0650(17) 0.0739(19) 0.0581(15) -0.0061(13) -0.0067(12) 0.0175(14)

loop_
_atom_type_symbol
_atom_type_description
_atom_type_scat_dispersion_real
_atom_type_scat_dispersion_imag
_atom_type_scat_source
C C 0.0033 0.0016 'International Tables Vol C Tables 4.2.6.8 and 6.1.1.4'
H H 0.0000 0.0000 'International Tables Vol C Tables 4.2.6.8 and 6.1.1.4'
O O 0.0106 0.0060 'International Tables Vol C Tables 4.2.6.8 and 6.1.1.4'

loop_
_geom_angle_atom_site_label_1
_geom_angle_atom_site_label_2
_geom_angle_atom_site_label_3
_geom_angle
C7 O C11 103.02(16)
C2 C1 C6 120.7(2)
C2 C1 C11 132.0(2)
C6 C1 C11 107.31(19)
C1 C2 C3 118.3(2)
C1 C2 H2A 120.9
C3 C2 H2A 120.9
C4 C3 C2 121.0(2)
C4 C3 H3A 119.5
C2 C3 H3A 119.5
C3 C4 C5 120.8(2)
C3 C4 H4A 119.6
C5 C4 H4A 119.6
C6 C5 C4 118.4(2)
C6 C5 H5A 120.8
C4 C5 H5A 120.8
C5 C6 C1 120.8(2)
C5 C6 C7 132.9(2)
C1 C6 C7 106.3(2)
O C7 C6 101.83(18)
O C7 C8 108.71(19)
C6 C7 C8 111.24(18)
O C7 H7A 111.5
C6 C7 H7A 111.5
C8 C7 H7A 111.5
C9 C8 C7 115.7(2)
C9 C8 H8A 108.4
C7 C8 H8A 108.4
C9 C8 H8B 108.4
C7 C8 H8B 108.4
H8A C8 H8B 107.4
C10 C9 C8 119.4(2)
C10 C9 C13 120.6(2)
C8 C9 C13 120.1(2)
C9 C10 C11 117.7(2)
C9 C10 H10A 121.1
C11 C10 H10A 121.1
O C11 C1 100.90(18)
O C11 C10 107.19(18)
C1 C11 C10 109.16(18)
O C11 C12 110.1(2)
C1 C11 C12 115.1(2)
C10 C11 C12 113.4(2)
C11 C12 H12A 109.5
C11 C12 H12B 109.5
H12A C12 H12B 109.5
C11 C12 H12C 109.5
H12A C12 H12C 109.5
H12B C12 H12C 109.5
C14 C13 C18 116.5(2)
C14 C13 C9 122.1(2)
C18 C13 C9 121.3(2)
C13 C14 C15 121.8(3)
C13 C14 H14A 119.1
C15 C14 H14A 119.1
C16 C15 C14 120.4(3)
C16 C15 H15A 119.8
C14 C15 H15A 119.8
C15 C16 C17 119.3(3)
C15 C16 H16A 120.3
C17 C16 H16A 120.3
C16 C17 C18 120.4(3)
C16 C17 H17A 119.8
C18 C17 H17A 119.8
C13 C18 C17 121.6(3)
C13 C18 H18A 119.2
C17 C18 H18A 119.2

loop_
_geom_bond_atom_site_label_1
_geom_bond_atom_site_label_2
_geom_bond_distance
O C7 1.441(3)
O C11 1.453(3)
C1 C2 1.384(3)
C1 C6 1.391(3)
C1 C11 1.517(3)
C2 C3 1.387(4)
C2 H2A 0.9300
C3 C4 1.375(4)
C3 H3A 0.9300
C4 C5 1.391(4)
C4 H4A 0.9300
C5 C6 1.377(3)
C5 H5A 0.9300
C6 C7 1.509(3)
C7 C8 1.514(3)
C7 H7A 0.9800
C8 C9 1.428(3)
C8 H8A 0.9700
C8 H8B 0.9700
C9 C10 1.417(3)
C9 C13 1.491(3)
C10 C11 1.522(3)
C10 H10A 0.9300
C11 C12 1.511(3)
C12 H12A 0.9600
C12 H12B 0.9600
C12 H12C 0.9600
C13 C14 1.383(3)
C13 C18 1.387(3)
C14 C15 1.388(4)
C14 H14A 0.9300
C15 C16 1.357(4)
C15 H15A 0.9300
C16 C17 1.371(4)
C16 H16A 0.9300
C17 C18 1.383(4)
C17 H17A 0.9300
C18 H18A 0.9300

loop_
_geom_torsion_atom_site_label_1
_geom_torsion_atom_site_label_2
_geom_torsion_atom_site_label_3
_geom_torsion_atom_site_label_4
_geom_torsion
C6 C1 C2 C3 -1.5(3)
C11 C1 C2 C3 -179.6(2)
C1 C2 C3 C4 0.7(4)
C2 C3 C4 C5 0.7(4)
C3 C4 C5 C6 -1.3(4)
C4 C5 C6 C1 0.5(3)
C4 C5 C6 C7 178.5(2)
C2 C1 C6 C5 0.9(3)
C11 C1 C6 C5 179.4(2)
C2 C1 C6 C7 -177.54(19)
C11 C1 C6 C7 1.0(2)
C11 O C7 C6 43.9(2)
C11 O C7 C8 -73.6(2)
C5 C6 C7 O 154.3(2)
C1 C6 C7 O -27.5(2)
C5 C6 C7 C8 -90.0(3)
C1 C6 C7 C8 88.2(2)
O C7 C8 C9 39.3(3)
C6 C7 C8 C9 -72.1(3)
C7 C8 C9 C10 -3.6(3)
C7 C8 C9 C13 176.80(19)
C8 C9 C10 C11 2.8(3)
C13 C9 C10 C11 -177.59(19)
C7 O C11 C1 -42.9(2)
C7 O C11 C10 71.3(2)
C7 O C11 C12 -164.96(19)
C2 C1 C11 O -156.1(2)
C6 C1 C11 O 25.6(2)
C2 C1 C11 C10 91.2(3)
C6 C1 C11 C10 -87.1(2)
C2 C1 C11 C12 -37.6(3)
C6 C1 C11 C12 144.1(2)
C9 C10 C11 O -36.9(3)
C9 C10 C11 C1 71.6(3)
C9 C10 C11 C12 -158.6(2)
C10 C9 C13 C14 170.8(2)
C8 C9 C13 C14 -9.5(3)
C10 C9 C13 C18 -9.0(3)
C8 C9 C13 C18 170.6(2)
C18 C13 C14 C15 1.8(4)
C9 C13 C14 C15 -178.0(2)
C13 C14 C15 C16 -0.7(4)
C14 C15 C16 C17 -0.7(5)
C15 C16 C17 C18 0.8(5)
C14 C13 C18 C17 -1.7(4)
C9 C13 C18 C17 178.1(3)
C16 C17 C18 C13 0.4(5)
